data_4077542
loop_
_publ_author_name
'B\"uhl, Michael'
'H\%akansson, Mikael'
'Mahmoudkhani, Amir H.'
'\"Ohrstr\"om, Lars'

_publ_section_title
;
 X-ray Structures and DFT Calculations on Rhodium&#x2212;Olefin
 Complexes:&#x00A0; Comments on the103Rh NMR Shift&#x2212;Stability
 Correlation
;
_journal_issue 26
_journal_name_full Organometallics
_journal_page_first 5589
_journal_paper_doi 10.1021/om000419y
_journal_volume 19
_journal_year 2000
_chemical_formula_sum 'C9 H9 F6 O2 Rh'
_chemical_formula_weight 366.07
_chemical_name_systematic
;
bis(\h^2^-ethene)(1,1,1,5,5,5-hexafluoro-2,4-pentanedionato)rhodium(I)
;
_space_group_IT_number 62
_symmetry_cell_setting orthorhombic
_symmetry_space_group_name_Hall '-P 2ac 2n'
_symmetry_space_group_name_H-M 'P n m a'
_atom_sites_solution_hydrogens geom
_atom_sites_solution_primary direct
_atom_sites_solution_secondary difmap
_audit_creation_method SHELXL-97
_cell_angle_alpha 90.00
_cell_angle_beta 90.00
_cell_angle_gamma 90.00
_cell_formula_units_Z 4
_cell_length_a 16.9179(3)
_cell_length_b 8.20150(1)
_cell_length_c 8.5513(2)
_cell_measurement_reflns_used 3778
_cell_measurement_temperature 183(2)
_cell_measurement_theta_max 32
_cell_measurement_theta_min 1
_cell_volume 1186.51(3)
_computing_cell_refinement 'SAINT (Siemens, 1995)'
_computing_data_collection 'SMART (Siemens, 1995)'
_computing_data_reduction 'SAINT and SADABS (Siemens, 1995)'
_computing_molecular_graphics 'SHELXTL (Bruker, 1997)'
_computing_publication_material 'SHELXTL (Bruker, 1997)'
_computing_structure_refinement 'SHELXTL (Bruker, 1997)'
_computing_structure_solution 'SHELXTL (Bruker, 1997)'
_diffrn_ambient_temperature 183(2)
_diffrn_detector_area_resol_mean no
_diffrn_measured_fraction_theta_full 0.999
_diffrn_measured_fraction_theta_max 0.999
_diffrn_measurement_device_type 'Siemens SMART CCD'
_diffrn_measurement_method '\w scans'
_diffrn_radiation_monochromator graphite
_diffrn_radiation_source 'fine-focus sealed tube'
_diffrn_radiation_type MoK\a
_diffrn_radiation_wavelength 0.71073
_diffrn_reflns_av_R_equivalents 0.0727
_diffrn_reflns_av_sigmaI/netI 0.0487
_diffrn_reflns_limit_h_max 24
_diffrn_reflns_limit_h_min -18
_diffrn_reflns_limit_k_max 11
_diffrn_reflns_limit_k_min -11
_diffrn_reflns_limit_l_max 12
_diffrn_reflns_limit_l_min -12
_diffrn_reflns_number 11158
_diffrn_reflns_theta_full 30.50
_diffrn_reflns_theta_max 30.50
_diffrn_reflns_theta_min 2.41
_diffrn_standards_decay_% none
_diffrn_standards_interval_count no
_diffrn_standards_interval_time no
_diffrn_standards_number no
_exptl_absorpt_coefficient_mu 1.508
_exptl_absorpt_correction_T_max 0.8638
_exptl_absorpt_correction_T_min 0.7944
_exptl_absorpt_correction_type multi-scan
_exptl_absorpt_process_details '(Blessing, 1995)'
_exptl_crystal_colour orange
_exptl_crystal_density_diffrn 2.049
_exptl_crystal_density_method 'not measured'
_exptl_crystal_description block
_exptl_crystal_F_000 712
_exptl_crystal_size_max 0.16
_exptl_crystal_size_mid 0.12
_exptl_crystal_size_min 0.10
_refine_diff_density_max 0.543
_refine_diff_density_min -0.829
_refine_diff_density_rms 0.132
_refine_ls_extinction_method none
_refine_ls_goodness_of_fit_ref 1.045
_refine_ls_hydrogen_treatment 'H-atoms: see experimental'
_refine_ls_matrix_type full
_refine_ls_number_parameters 116
_refine_ls_number_reflns 1927
_refine_ls_number_restraints 0
_refine_ls_restrained_S_all 1.045
_refine_ls_R_factor_all 0.0704
_refine_ls_R_factor_gt 0.0421
_refine_ls_shift/su_max 0.000
_refine_ls_shift/su_mean 0.000
_refine_ls_structure_factor_coef Fsqd
_refine_ls_weighting_details 'calc w=3D1/[\s^2^(Fo^2^)+(0.0380P)^2^+0.6800P] where P=3D(Fo^2^+2Fc^2^)/3'
_refine_ls_weighting_scheme calc
_refine_ls_wR_factor_gt 0.0773
_refine_ls_wR_factor_ref 0.0882
_reflns_number_gt 1425
_reflns_number_total 1927
_reflns_threshold_expression I>2sigma(I)
_cod_data_source_file om000419y.cif
_cod_data_source_block Rh(acac)(ethene)2_1
_cod_database_code 4077542

loop_
_symmetry_equiv_pos_as_xyz
'x, y, z'
'-x+1/2, -y, z+1/2'
'-x, y+1/2, -z'
'x+1/2, -y+1/2, -z+1/2'
'-x, -y, -z'
'x-1/2, y, -z-1/2'
'x, -y-1/2, z'
'-x-1/2, y-1/2, z-1/2'

loop_
_atom_site_label
_atom_site_type_symbol
_atom_site_fract_x
_atom_site_fract_y
_atom_site_fract_z
_atom_site_U_iso_or_equiv
_atom_site_adp_type
_atom_site_occupancy
_atom_site_symmetry_multiplicity
_atom_site_calc_flag
_atom_site_refinement_flags
Rh1 Rh 0.007103(18) 0.2500 0.02096(4) 0.02660(12) Uani 1 2 d S
O2 O -0.03992(19) 0.2500 0.2436(4) 0.0334(8) Uani 1 2 d S
=462 F -0.30960(19) 0.2500 -0.0085(4) 0.0733(14) Uani 1 2 d S
O1 O -0.10627(17) 0.2500 -0.0726(4) 0.0282(7) Uani 1 2 d S
C6 C -0.2440(2) 0.2500 -0.0910(6) 0.0303(10) Uani 1 2 d S
C4 C -0.1762(3) 0.2500 0.1707(6) 0.0268(10) Uani 1 2 d S
C5 C -0.1680(2) 0.2500 0.0086(5) 0.0243(9) Uani 1 2 d S
C3 C -0.1126(3) 0.2500 0.2733(6) 0.0292(10) Uani 1 2 d S
=461 F -0.24623(13) 0.1212(3) -0.1842(3) 0.0575(7) Uani 1 1 d .
C2 C 0.0487(2) 0.1663(5) -0.1992(5) 0.0387(9) Uani 1 1 d .
C1 C 0.1132(2) 0.1657(5) 0.1248(6) 0.0409(10) Uani 1 1 d .
=464 F -0.0975(2) 0.1210(4) 0.5169(3) 0.0764(9) Uani 1 1 d .
=463 F -0.2054(2) 0.2500 0.4833(4) 0.0898(18) Uani 1 2 d S
C7 C -0.1291(3) 0.2500 0.4488(6) 0.0455(14) Uani 1 2 d S
H22 H 0.096(2) 0.109(4) -0.191(4) 0.033(10) Uiso 1 1 d .
H21 H 0.009(2) 0.108(5) -0.242(4) 0.036(10) Uiso 1 1 d .
H4 H -0.220(3) 0.2500 0.207(6) 0.038(16) Uiso 1 2 d S
H12 H 0.099(2) 0.109(5) 0.221(5) 0.045(12) Uiso 1 1 d .
H11 H 0.148(3) 0.106(6) 0.054(5) 0.056(14) Uiso 1 1 d .

loop_
_atom_site_aniso_label
_atom_site_aniso_U_11
_atom_site_aniso_U_22
_atom_site_aniso_U_33
_atom_site_aniso_U_23
_atom_site_aniso_U_13
_atom_site_aniso_U_12
Rh1 0.01463(16) 0.02962(19) 0.0356(2) 0.000 -0.00097(14) 0.000
O2 0.0228(16) 0.044(2) 0.0336(18) 0.000 -0.0054(13) 0.000
=462 0.0192(15) 0.158(5) 0.043(2) 0.000 -0.0023(13) 0.000
O1 0.0168(14) 0.037(2) 0.0313(17) 0.000 -0.0006(12) 0.000
C6 0.015(2) 0.045(3) 0.032(3) 0.000 -0.0029(17) 0.000
C4 0.019(2) 0.031(3) 0.030(2) 0.000 0.0033(17) 0.000
C5 0.0177(18) 0.023(2) 0.032(3) 0.000 -0.0032(16) 0.000
C3 0.026(2) 0.033(3) 0.028(2) 0.000 -0.0023(18) 0.000
=461 0.0462(14) 0.0537(16) 0.0725(16) -0.0216(13) -0.0305(12) 0.0047(12)
C2 0.0297(19) 0.039(2) 0.047(2) -0.0053(18) 0.0081(16) 0.0002(17)
C1 0.0190(16) 0.038(2) 0.066(3) 0.008(2) -0.0121(16) 0.0012(15)
=464 0.102(2) 0.086(2) 0.0411(15) 0.0225(14) -0.0013(14) 0.0175(19)
=463 0.040(2) 0.192(6) 0.037(2) 0.000 0.0056(16) 0.000
C7 0.038(3) 0.067(4) 0.032(3) 0.000 -0.006(2) 0.000

loop_
_atom_type_symbol
_atom_type_description
_atom_type_scat_dispersion_real
_atom_type_scat_dispersion_imag
_atom_type_scat_source
C C 0.0033 0.0016 'International Tables Vol C Tables 4.2.6.8 and 6.1.1.4'
H H 0.0000 0.0000 'International Tables Vol C Tables 4.2.6.8 and 6.1.1.4'
F F 0.0171 0.0103 'International Tables Vol C Tables 4.2.6.8 and 6.1.1.4'
Rh Rh -1.1178 0.9187 'International Tables Vol C Tables 4.2.6.8 and 6.1.1.4'
O O 0.0106 0.0060 'International Tables Vol C Tables 4.2.6.8 and 6.1.1.4'

loop_
_geom_angle_atom_site_label_1
_geom_angle_atom_site_label_2
_geom_angle_atom_site_label_3
_geom_angle
_geom_angle_site_symmetry_1
_geom_angle_site_symmetry_3
O2 Rh1 O1 89.97(13) . .
O2 Rh1 C1 86.54(16) . .
O1 Rh1 C1 160.60(11) . .
O2 Rh1 C1 86.54(16) . 7_565
O1 Rh1 C1 160.60(11) . 7_565
C1 Rh1 C1 38.1(2) . 7_565
O2 Rh1 C2 161.03(11) . .
O1 Rh1 C2 87.97(14) . .
C1 Rh1 C2 89.16(18) . .
C1 Rh1 C2 101.33(17) 7_565 .
O2 Rh1 C2 161.03(11) . 7_565
O1 Rh1 C2 87.98(14) . 7_565
C1 Rh1 C2 101.33(17) . 7_565
C1 Rh1 C2 89.16(18) 7_565 7_565
C2 Rh1 C2 37.7(2) . 7_565
C3 O2 Rh1 124.3(3) . .
C5 O1 Rh1 123.8(3) . .
=462 C6 F1 107.4(3) . .
=462 C6 F1 107.4(3) . 7_565
=461 C6 F1 105.9(4) . 7_565
=462 C6 C5 114.0(4) . .
=461 C6 C5 110.9(2) . .
=461 C6 C5 110.9(2) 7_565 .
C3 C4 C5 123.4(4) . .
C3 C4 H4 118(4) . .
C5 C4 H4 119(4) . .
O1 C5 C4 129.3(4) . .
O1 C5 C6 112.9(4) . .
C4 C5 C6 117.8(4) . .
O2 C3 C4 129.2(5) . .
O2 C3 C7 112.2(4) . .
C4 C3 C7 118.6(4) . .
C2 C2 Rh1 71.15(11) 7_565 .
C2 C2 H22 120(2) 7_565 .
Rh1 C2 H22 112(2) . .
C2 C2 H21 122(2) 7_565 .
Rh1 C2 H21 107(2) . .
H22 C2 H21 113(3) . .
C1 C1 Rh1 70.94(11) 7_565 .
C1 C1 H12 119(2) 7_565 .
Rh1 C1 H12 108(2) . .
C1 C1 H11 120(3) 7_565 .
Rh1 C1 H11 115(3) . .
H12 C1 H11 116(3) . .
=464 C7 F4 106.5(5) . 7_565
=464 C7 F3 107.3(3) . .
=464 C7 F3 107.3(3) 7_565 .
=464 C7 C3 111.0(3) . .
=464 C7 C3 111.0(3) 7_565 .
=463 C7 C3 113.4(4) . .

loop_
_geom_bond_atom_site_label_1
_geom_bond_atom_site_label_2
_geom_bond_distance
_geom_bond_site_symmetry_2
Rh1 O2 2.064(3) .
Rh1 O1 2.078(3) .
Rh1 C1 2.118(3) .
Rh1 C1 2.118(3) 7_565
Rh1 C2 2.124(4) .
Rh1 C2 2.124(4) 7_565
O2 C3 1.255(6) .
=462 C6 1.315(5) .
O1 C5 1.254(5) .
C6 F1 1.324(4) .
C6 F1 1.324(4) 7_565
C6 C5 1.542(6) .
C4 C3 1.389(6) .
C4 C5 1.393(6) .
C4 H4 0.81(6) .
C3 C7 1.527(7) .
C2 C2 1.372(8) 7_565
C2 H22 0.92(4) .
C2 H21 0.90(4) .
C1 C1 1.383(8) 7_565
C1 H12 0.98(4) .
C1 H11 0.98(4) .
=464 C7 1.321(4) .
=463 C7 1.323(7) .
C7 F4 1.321(4) 7_565
